data_2240958
loop_
_publ_author_name
'Naik, Vasant S.'
'Shettigar, Venkataraya'
'Berglin, Tyler S.'
'Coburn, Jillian S.'
'Jasinski, Jerry P.'
'Yathirajan, Hemmige S.'

_publ_section_title
;
 Crystal structures of
 (2<i>E</i>)-1-(3-bromothiophen-2-yl)-3-(2-methoxyphenyl)prop-2-en-1-one
 and
 (2<i>E</i>)-1-(3-bromothiophen-2-yl)-3-(3,4-dimethoxyphenyl)prop-2-en-1-one
;
_journal_issue 8
_journal_name_full 'Acta Crystallographica Section E'
_journal_page_first 966
_journal_page_last 972
_journal_paper_doi 10.1107/S2056989015013420
_journal_volume 71
_journal_year 2015
_chemical_formula_iupac 'C14 H11 Br O2 S'
_chemical_formula_moiety 'C14 H11 Br O2 S'
_chemical_formula_sum 'C14 H11 Br O2 S'
_chemical_formula_weight 323.20
_chemical_name_systematic
;
(2<i>E</i>)-1-(3-Bromothiophen-2-yl)-3-(2-methoxyphenyl)prop-2-en-1-one
;
_space_group_crystal_system triclinic
_space_group_IT_number 2
_space_group_name_Hall '-P 1'
_space_group_name_H-M_alt 'P -1'
_symmetry_space_group_name_Hall '-P 1'
_symmetry_space_group_name_H-M 'P -1'
_atom_sites_solution_hydrogens geom
_atom_sites_solution_primary direct
_audit_creation_method
;
Olex2 1.2
(compiled 2015.01.26 svn.r3150 for OlexSys, GUI svn.r4998)
;
_cell_angle_alpha 76.561(3)
_cell_angle_beta 89.989(3)
_cell_angle_gamma 78.836(3)
_cell_formula_units_Z 8
_cell_length_a 11.2517(4)
_cell_length_b 14.5397(6)
_cell_length_c 16.7857(6)
_cell_measurement_reflns_used 5217
_cell_measurement_temperature 173(2)
_cell_measurement_theta_max 70.9370
_cell_measurement_theta_min 4.6290
_cell_volume 2617.45(18)
_computing_cell_refinement
;
CrysAlis PRO (Agilent, 2014)
;
_computing_data_collection
;
CrysAlis PRO (Agilent, 2014)
;
_computing_data_reduction
;
CrysAlis RED (Agilent, 2014)
;
_computing_molecular_graphics
;
OLEX2 (Dolomanov et al., 2009)
;
_computing_publication_material
;
OLEX2 (Dolomanov et al., 2009)
;
_computing_structure_refinement
;
SHELXL2014 (Sheldrick, 2015b)
;
_computing_structure_solution
;
<i>SHELXT</i> (Sheldrick, 2015a)
;
_diffrn_ambient_temperature 173(2)
_diffrn_detector_area_resol_mean 16.0416
_diffrn_measured_fraction_theta_full 0.998
_diffrn_measured_fraction_theta_max 0.983
_diffrn_measurement_device_type 'Agilent Eos Gemini'
_diffrn_measurement_method '\w scans'
_diffrn_radiation_type CuK\a
_diffrn_radiation_wavelength 1.54184
_diffrn_reflns_av_R_equivalents 0.0374
_diffrn_reflns_limit_h_max 8
_diffrn_reflns_limit_h_min -13
_diffrn_reflns_limit_k_max 17
_diffrn_reflns_limit_k_min -17
_diffrn_reflns_limit_l_max 20
_diffrn_reflns_limit_l_min -20
_diffrn_reflns_number 19842
_diffrn_reflns_theta_full 67.500
_diffrn_reflns_theta_max 71.266
_diffrn_reflns_theta_min 4.009
_exptl_absorpt_coefficient_mu 5.698
_exptl_absorpt_correction_T_max 1.00000
_exptl_absorpt_correction_T_min 0.35311
_exptl_absorpt_correction_type multi-scan
_exptl_absorpt_process_details
;
(CrysAlis PRO; Agilent, 2014)
;
_exptl_crystal_colour colourless
_exptl_crystal_density_diffrn 1.640
_exptl_crystal_description irregular
_exptl_crystal_F_000 1296
_exptl_crystal_size_max 0.49
_exptl_crystal_size_mid 0.44
_exptl_crystal_size_min 0.28
_refine_diff_density_max 1.168
_refine_diff_density_min -0.817
_refine_ls_extinction_method none
_refine_ls_goodness_of_fit_ref 1.013
_refine_ls_hydrogen_treatment constr
_refine_ls_matrix_type full
_refine_ls_number_parameters 653
_refine_ls_number_reflns 9990
_refine_ls_number_restraints 0
_refine_ls_restrained_S_all 1.013
_refine_ls_R_factor_all 0.0758
_refine_ls_R_factor_gt 0.0473
_refine_ls_shift/su_max 0.148
_refine_ls_shift/su_mean 0.018
_refine_ls_structure_factor_coef Fsqd
_refine_ls_weighting_details 'w=1/[\s^2^(Fo^2^)+(0.0832P)^2^] where P=(Fo^2^+2Fc^2^)/3'
_refine_ls_weighting_scheme calc
_refine_ls_wR_factor_gt 0.1342
_refine_ls_wR_factor_ref 0.1678
_reflns_number_gt 4573
_reflns_number_total 9990
_reflns_threshold_expression 'I > 2\s(I)'
_cod_data_source_file hg5448sup1.cif
_cod_data_source_block I
_cod_original_cell_volume 2617.44(17)
_cod_database_code 2240958
_shelx_space_group_comment
;
The symmetry employed for this shelxl refinement is uniquely defined
by the following loop, which should always be used as a source of
symmetry information in preference to the above space-group names.
They are only intended as comments.
;
_shelxl_version_number 2014/6

loop_
_space_group_symop_operation_xyz
'x, y, z'
'-x, -y, -z'

loop_
_atom_site_type_symbol
_atom_site_label
_atom_site_fract_x
_atom_site_fract_y
_atom_site_fract_z
_atom_site_U_iso_or_equiv
_atom_site_adp_type
_atom_site_calc_flag
_atom_site_occupancy
Br Br1C -0.03752(6) 0.89566(4) 0.11911(4) 0.04215(18) Uani d 1
S S1C -0.02881(12) 0.58646(10) 0.21914(8) 0.0281(3) Uani d 1
O O1C 0.4824(3) 0.6319(3) -0.0458(2) 0.0298(9) Uani d 1
O O2C 0.1708(3) 0.5722(3) 0.1207(2) 0.0303(8) Uani d 1
C C1C 0.5883(5) 0.5823(4) -0.0767(4) 0.0368(14) Uani d 1
H H1CA 0.5816 0.5987 -0.1368 0.055 Uiso calc 1
H H1CB 0.5953 0.5125 -0.0562 0.055 Uiso calc 1
H H1CC 0.6603 0.6017 -0.0583 0.055 Uiso calc 1
C C2C 0.4461(4) 0.7277(4) -0.0760(3) 0.0198(10) Uani d 1
C C3C 0.5054(4) 0.7849(4) -0.1346(3) 0.0268(11) Uani d 1
H H3C 0.5779 0.7567 -0.1561 0.032 Uiso calc 1
C C4C 0.4596(5) 0.8819(4) -0.1616(3) 0.0319(12) Uani d 1
H H4C 0.5019 0.9202 -0.2008 0.038 Uiso calc 1
C C5C 0.3544(5) 0.9244(4) -0.1332(4) 0.0390(14) Uani d 1
H H5C 0.3224 0.9914 -0.1534 0.047 Uiso calc 1
C C6C 0.2948(5) 0.8678(4) -0.0741(3) 0.0306(12) Uani d 1
H H6C 0.2225 0.8976 -0.0534 0.037 Uiso calc 1
C C7C 0.3374(4) 0.7697(3) -0.0445(3) 0.0192(10) Uani d 1
C C8C 0.2771(4) 0.7080(3) 0.0168(3) 0.0211(10) Uani d 1
H H8C 0.3168 0.6422 0.0335 0.025 Uiso calc 1
C C9C 0.1732(4) 0.7324(3) 0.0525(3) 0.0231(10) Uani d 1
H H9C 0.1307 0.7975 0.0403 0.028 Uiso calc 1
C C10C 0.1253(4) 0.6578(4) 0.1105(3) 0.0187(10) Uani d 1
C C11C 0.0180(4) 0.6843(4) 0.1582(3) 0.0189(10) Uani d 1
C C12C -0.0524(5) 0.7689(4) 0.1692(3) 0.0259(11) Uani d 1
C C13C -0.1438(5) 0.7531(5) 0.2268(3) 0.0361(14) Uani d 1
H H13C -0.2000 0.8035 0.2416 0.043 Uiso calc 1
C C14C -0.1415(5) 0.6582(4) 0.2579(3) 0.0303(12) Uani d 1
H H14C -0.1961 0.6343 0.2968 0.036 Uiso calc 1
Br Br1D 0.46260(6) 0.89569(4) 0.11921(4) 0.04200(18) Uani d 1
S S1D 0.47162(12) 0.58643(10) 0.21926(8) 0.0272(3) Uani d 1
O O1D 0.9843(3) 0.6313(3) -0.0454(2) 0.0300(9) Uani d 1
O O2D 0.6696(3) 0.5728(3) 0.1210(2) 0.0301(8) Uani d 1
C C1D 1.0906(4) 0.5823(4) -0.0765(3) 0.0311(12) Uani d 1
H H1DA 1.0727 0.5782 -0.1325 0.047 Uiso calc 1
H H1DB 1.1159 0.5171 -0.0415 0.047 Uiso calc 1
H H1DC 1.1561 0.6181 -0.0767 0.047 Uiso calc 1
C C2D 0.9458(4) 0.7278(4) -0.0761(3) 0.0187(10) Uani d 1
C C3D 1.0067(4) 0.7839(4) -0.1352(3) 0.0267(11) Uani d 1
H H3D 1.0781 0.7552 -0.1574 0.032 Uiso calc 1
C C4D 0.9610(5) 0.8821(4) -0.1606(3) 0.0355(14) Uani d 1
H H4D 1.0044 0.9214 -0.1982 0.043 Uiso calc 1
C C5D 0.8523(5) 0.9244(4) -0.1322(3) 0.0357(13) Uani d 1
H H5D 0.8193 0.9910 -0.1533 0.043 Uiso calc 1
C C6D 0.7927(5) 0.8694(4) -0.0735(3) 0.0298(12) Uani d 1
H H6D 0.7204 0.8990 -0.0528 0.036 Uiso calc 1
C C7D 0.8376(4) 0.7703(3) -0.0440(3) 0.0193(10) Uani d 1
C C8D 0.7773(4) 0.7092(4) 0.0175(3) 0.0215(10) Uani d 1
H H8D 0.8174 0.6435 0.0348 0.026 Uiso calc 1
C C9D 0.6745(4) 0.7328(3) 0.0525(3) 0.0196(9) Uani d 1
H H9D 0.6321 0.7980 0.0405 0.024 Uiso calc 1
C C10D 0.6254(4) 0.6576(4) 0.1104(3) 0.0191(10) Uani d 1
C C11D 0.5194(4) 0.6847(3) 0.1587(3) 0.0184(9) Uani d 1
C C12D 0.4472(4) 0.7684(4) 0.1688(3) 0.0236(10) Uani d 1
C C13D 0.3574(4) 0.7535(4) 0.2272(3) 0.0303(12) Uani d 1
H H13D 0.3014 0.8039 0.2421 0.036 Uiso calc 1
C C14D 0.3616(5) 0.6586(5) 0.2588(4) 0.0361(14) Uani d 1
H H14D 0.3087 0.6346 0.2990 0.043 Uiso calc 1
Br Br1A 0.41043(6) 0.10433(4) 0.38081(4) 0.04188(19) Uani d 1
S S1A 0.26463(11) 0.41362(9) 0.28077(7) 0.0270(3) Uani d 1
O O1A 0.7996(3) 0.3677(3) 0.5461(2) 0.0306(9) Uani d 1
O O2A 0.4566(3) 0.4277(3) 0.3799(2) 0.0295(8) Uani d 1
C C1A 0.8804(5) 0.4168(4) 0.5775(3) 0.0350(13) Uani d 1
H H1AA 0.8602 0.4858 0.5509 0.052 Uiso calc 1
H H1AB 0.9640 0.3904 0.5665 0.052 Uiso calc 1
H H1AC 0.8725 0.4080 0.6368 0.052 Uiso calc 1
C C2A 0.8093(4) 0.2730(3) 0.5760(3) 0.0198(10) Uani d 1
C C3A 0.8983(5) 0.2159(4) 0.6342(3) 0.0290(12) Uani d 1
H H3A 0.9572 0.2442 0.6550 0.035 Uiso calc 1
C C4A 0.9009(5) 0.1179(4) 0.6616(3) 0.0349(14) Uani d 1
H H4A 0.9623 0.0795 0.7009 0.042 Uiso calc 1
C C5A 0.8147(5) 0.0747(4) 0.6324(4) 0.0365(13) Uani d 1
H H5A 0.8160 0.0078 0.6523 0.044 Uiso calc 1
C C6A 0.7271(4) 0.1315(4) 0.5736(3) 0.0309(13) Uani d 1
H H6A 0.6690 0.1025 0.5528 0.037 Uiso calc 1
C C7A 0.7227(4) 0.2300(3) 0.5443(3) 0.0172(9) Uani d 1
C C8A 0.6313(4) 0.2924(3) 0.4822(3) 0.0194(10) Uani d 1
H H8A 0.6386 0.3580 0.4645 0.023 Uiso calc 1
C C9A 0.5392(4) 0.2671(3) 0.4481(3) 0.0203(10) Uani d 1
H H9A 0.5292 0.2020 0.4610 0.024 Uiso calc 1
C C10A 0.4538(4) 0.3418(3) 0.3902(3) 0.0188(9) Uani d 1
C C11A 0.3599(4) 0.3155(3) 0.3419(3) 0.0186(9) Uani d 1
C C12A 0.3308(4) 0.2328(4) 0.3300(3) 0.0246(11) Uani d 1
C C13A 0.2337(5) 0.2469(4) 0.2734(3) 0.0315(12) Uani d 1
H H13A 0.2033 0.1963 0.2585 0.038 Uiso calc 1
C C14A 0.1897(5) 0.3403(4) 0.2432(4) 0.0352(14) Uani d 1
H H14A 0.1229 0.3640 0.2044 0.042 Uiso calc 1
Br Br1B -0.08962(6) 0.10432(4) 0.38073(4) 0.04162(19) Uani d 1
S S1B -0.23554(11) 0.41352(10) 0.28088(7) 0.0276(3) Uani d 1
O O1B 0.2986(3) 0.3684(3) 0.5458(2) 0.0301(9) Uani d 1
O O2B -0.0437(3) 0.4276(3) 0.3792(2) 0.0294(8) Uani d 1
C C1B 0.3811(4) 0.4181(4) 0.5759(3) 0.0345(13) Uani d 1
H H1BA 0.4638 0.3934 0.5619 0.052 Uiso calc 1
H H1BB 0.3773 0.4075 0.6356 0.052 Uiso calc 1
H H1BC 0.3584 0.4874 0.5507 0.052 Uiso calc 1
C C2B 0.3094(4) 0.2722(4) 0.5759(3) 0.0201(10) Uani d 1
C C3B 0.3978(4) 0.2151(4) 0.6341(3) 0.0268(11) Uani d 1
H H3B 0.4570 0.2432 0.6548 0.032 Uiso calc 1
C C4B 0.3999(5) 0.1186(4) 0.6617(3) 0.0353(14) Uani d 1
H H4B 0.4599 0.0806 0.7021 0.042 Uiso calc 1
C C5B 0.3158(5) 0.0750(4) 0.6318(4) 0.0385(14) Uani d 1
H H5B 0.3189 0.0077 0.6507 0.046 Uiso calc 1
C C6B 0.2273(4) 0.1314(4) 0.5738(3) 0.0293(12) Uani d 1
H H6B 0.1688 0.1022 0.5538 0.035 Uiso calc 1
C C7B 0.2222(4) 0.2305(3) 0.5441(3) 0.0199(10) Uani d 1
C C8B 0.1314(4) 0.2912(3) 0.4831(3) 0.0206(10) Uani d 1
H H8B 0.1373 0.3572 0.4668 0.025 Uiso calc 1
C C9B 0.0413(4) 0.2668(3) 0.4471(3) 0.0223(10) Uani d 1
H H9B 0.0323 0.2015 0.4586 0.027 Uiso calc 1
C C10B -0.0450(4) 0.3420(4) 0.3890(3) 0.0221(10) Uani d 1
C C11B -0.1379(4) 0.3144(3) 0.3419(3) 0.0188(9) Uani d 1
C C12B -0.1673(4) 0.2310(4) 0.3310(3) 0.0249(11) Uani d 1
C C13B -0.2675(5) 0.2455(4) 0.2742(3) 0.0329(13) Uani d 1
H H13B -0.2993 0.1950 0.2603 0.039 Uiso calc 1
C C14B -0.3121(5) 0.3430(4) 0.2419(3) 0.0358(14) Uani d 1
H H14B -0.3781 0.3675 0.2025 0.043 Uiso calc 1

loop_
_atom_site_aniso_label
_atom_site_aniso_U_11
_atom_site_aniso_U_22
_atom_site_aniso_U_33
_atom_site_aniso_U_12
_atom_site_aniso_U_13
_atom_site_aniso_U_23
Br1C 0.0574(4) 0.0177(3) 0.0475(4) -0.0001(3) 0.0161(3) -0.0062(3)
S1C 0.0354(7) 0.0243(7) 0.0253(6) -0.0110(5) 0.0106(5) -0.0031(5)
O1C 0.0301(19) 0.0184(19) 0.034(2) 0.0029(15) 0.0126(16) 0.0010(16)
O2C 0.0347(19) 0.0195(18) 0.0290(19) -0.0002(16) 0.0118(16) 0.0054(15)
C1C 0.038(3) 0.028(3) 0.045(3) 0.002(3) 0.011(3) -0.017(3)
C2C 0.023(2) 0.020(2) 0.015(2) -0.0043(19) -0.0031(18) -0.0017(18)
C3C 0.025(2) 0.036(3) 0.021(3) -0.009(2) 0.000(2) -0.006(2)
C4C 0.043(3) 0.028(3) 0.023(3) -0.014(2) 0.002(2) 0.003(2)
C5C 0.045(3) 0.024(3) 0.041(4) -0.008(3) 0.001(3) 0.008(3)
C6C 0.028(3) 0.019(3) 0.041(3) -0.003(2) 0.005(2) -0.002(2)
C7C 0.021(2) 0.019(2) 0.015(2) -0.0024(19) -0.0018(18) 0.0007(19)
C8C 0.026(2) 0.015(2) 0.016(2) -0.0005(19) -0.0015(19) 0.0051(18)
C9C 0.037(3) 0.013(2) 0.016(2) -0.004(2) 0.004(2) 0.0013(18)
C10C 0.020(2) 0.022(3) 0.012(2) -0.003(2) -0.0016(18) -0.0009(19)
C11C 0.020(2) 0.023(2) 0.013(2) -0.0047(19) 0.0022(18) -0.0034(19)
C12C 0.030(3) 0.025(3) 0.024(3) -0.005(2) 0.003(2) -0.008(2)
C13C 0.032(3) 0.046(4) 0.033(3) -0.003(3) 0.007(2) -0.020(3)
C14C 0.032(3) 0.039(3) 0.028(3) -0.020(2) 0.012(2) -0.015(2)
Br1D 0.0565(4) 0.0175(3) 0.0486(4) -0.0002(3) 0.0165(3) -0.0068(3)
S1D 0.0340(7) 0.0239(6) 0.0238(6) -0.0105(5) 0.0095(5) -0.0017(5)
O1D 0.0310(19) 0.0191(19) 0.034(2) 0.0019(15) 0.0109(16) 0.0006(16)
O2D 0.0306(18) 0.0201(19) 0.0296(19) 0.0050(15) 0.0082(15) 0.0054(15)
C1D 0.027(3) 0.030(3) 0.036(3) -0.001(2) 0.013(2) -0.011(2)
C2D 0.023(2) 0.020(2) 0.011(2) -0.0044(19) -0.0006(18) -0.0006(18)
C3D 0.026(3) 0.033(3) 0.017(2) -0.009(2) 0.007(2) 0.004(2)
C4D 0.040(3) 0.036(3) 0.027(3) -0.017(3) 0.007(2) 0.008(2)
C5D 0.042(3) 0.018(3) 0.037(3) -0.002(2) 0.003(3) 0.012(2)
C6D 0.034(3) 0.017(3) 0.031(3) -0.001(2) 0.004(2) 0.005(2)
C7D 0.022(2) 0.016(2) 0.018(2) -0.0052(19) -0.0002(19) -0.0004(19)
C8D 0.023(2) 0.021(2) 0.018(2) -0.0030(19) 0.0023(18) -0.0007(19)
C9D 0.020(2) 0.011(2) 0.023(2) 0.0011(17) 0.0016(18) 0.0016(18)
C10D 0.021(2) 0.020(2) 0.015(2) -0.0027(19) 0.0007(19) -0.0017(19)
C11D 0.025(2) 0.015(2) 0.015(2) -0.0083(18) -0.0047(18) -0.0002(18)
C12D 0.026(2) 0.026(3) 0.019(2) -0.005(2) 0.000(2) -0.007(2)
C13D 0.029(3) 0.040(3) 0.026(3) -0.009(2) 0.011(2) -0.014(2)
C14D 0.033(3) 0.042(4) 0.037(3) -0.010(3) 0.016(2) -0.017(3)
Br1A 0.0596(4) 0.0172(3) 0.0477(4) -0.0055(3) -0.0119(3) -0.0071(3)
S1A 0.0270(6) 0.0241(6) 0.0251(7) 0.0023(5) -0.0075(5) -0.0021(5)
O1A 0.0327(19) 0.024(2) 0.034(2) -0.0096(16) -0.0082(16) -0.0006(16)
O2A 0.038(2) 0.0177(19) 0.0289(19) -0.0072(15) -0.0100(16) 0.0035(15)
C1A 0.040(3) 0.027(3) 0.044(3) -0.011(2) -0.002(3) -0.015(3)
C2A 0.019(2) 0.020(2) 0.019(2) -0.0024(19) 0.0033(18) -0.0020(19)
C3A 0.028(3) 0.035(3) 0.020(3) -0.003(2) -0.002(2) 0.000(2)
C4A 0.029(3) 0.031(3) 0.031(3) 0.011(2) -0.008(2) 0.008(2)
C5A 0.038(3) 0.018(3) 0.043(3) 0.001(2) -0.002(3) 0.008(2)
C6A 0.028(3) 0.020(3) 0.042(3) -0.004(2) -0.007(2) 0.000(2)
C7A 0.017(2) 0.016(2) 0.017(2) -0.0018(18) 0.0017(18) -0.0016(18)
C8A 0.019(2) 0.015(2) 0.021(2) -0.0014(18) 0.0007(19) 0.0015(18)
C9A 0.025(2) 0.017(2) 0.017(2) -0.0041(19) -0.0005(19) -0.0007(18)
C10A 0.021(2) 0.016(2) 0.017(2) -0.0044(19) 0.0048(18) 0.0028(17)
C11A 0.020(2) 0.020(2) 0.013(2) 0.0004(18) 0.0007(17) -0.0014(17)
C12A 0.029(3) 0.023(3) 0.022(2) -0.004(2) 0.002(2) -0.006(2)
C13A 0.029(3) 0.037(3) 0.035(3) -0.014(2) -0.003(2) -0.016(3)
C14A 0.025(3) 0.044(4) 0.038(3) -0.003(2) -0.007(2) -0.016(3)
Br1B 0.0586(4) 0.0174(3) 0.0474(4) -0.0054(3) -0.0120(3) -0.0066(3)
S1B 0.0285(6) 0.0249(7) 0.0246(7) 0.0032(5) -0.0073(5) -0.0029(5)
O1B 0.035(2) 0.0191(19) 0.034(2) -0.0066(15) -0.0118(16) 0.0001(15)
O2B 0.0334(19) 0.0164(18) 0.033(2) -0.0056(15) -0.0105(16) 0.0056(15)
C1B 0.033(3) 0.032(3) 0.043(3) -0.010(2) -0.008(2) -0.014(3)
C2B 0.025(2) 0.022(3) 0.013(2) -0.005(2) 0.0034(18) -0.0040(19)
C3B 0.026(3) 0.032(3) 0.020(3) -0.001(2) -0.003(2) -0.005(2)
C4B 0.032(3) 0.036(3) 0.027(3) 0.000(2) -0.004(2) 0.010(2)
C5B 0.037(3) 0.023(3) 0.046(4) -0.002(2) -0.008(3) 0.008(2)
C6B 0.030(3) 0.020(3) 0.031(3) -0.004(2) -0.003(2) 0.005(2)
C7B 0.021(2) 0.019(2) 0.018(2) -0.0038(19) 0.0042(19) -0.0023(19)
C8B 0.026(2) 0.011(2) 0.022(2) -0.0033(19) 0.003(2) 0.0003(18)
C9B 0.030(3) 0.016(2) 0.018(2) -0.004(2) -0.001(2) 0.0004(18)
C10B 0.027(2) 0.023(3) 0.014(2) -0.004(2) 0.0019(19) -0.0002(19)
C11B 0.020(2) 0.020(2) 0.015(2) -0.0024(19) 0.0049(17) -0.0011(18)
C12B 0.022(2) 0.026(3) 0.025(3) 0.001(2) 0.001(2) -0.007(2)
C13B 0.031(3) 0.041(3) 0.031(3) -0.006(2) 0.001(2) -0.019(3)
C14B 0.037(3) 0.037(3) 0.030(3) 0.003(3) -0.008(2) -0.011(3)

loop_
_atom_type_symbol
_atom_type_description
_atom_type_scat_dispersion_real
_atom_type_scat_dispersion_imag
_atom_type_scat_source
C C 0.0181 0.0091 'International Tables Vol C Tables 4.2.6.8 and 6.1.1.4'
H H 0.0000 0.0000 'International Tables Vol C Tables 4.2.6.8 and 6.1.1.4'
Br Br -0.6763 1.2805 'International Tables Vol C Tables 4.2.6.8 and 6.1.1.4'
O O 0.0492 0.0322 'International Tables Vol C Tables 4.2.6.8 and 6.1.1.4'
S S 0.3331 0.5567 'International Tables Vol C Tables 4.2.6.8 and 6.1.1.4'

loop_
_geom_angle_atom_site_label_1
_geom_angle_atom_site_label_2
_geom_angle_atom_site_label_3
_geom_angle
C14C S1C C11C 92.4(2)
C2C O1C C1C 119.0(4)
O1C C1C H1CA 109.5
O1C C1C H1CB 109.5
O1C C1C H1CC 109.5
H1CA C1C H1CB 109.5
H1CA C1C H1CC 109.5
H1CB C1C H1CC 109.5
O1C C2C C3C 125.2(5)
O1C C2C C7C 114.9(4)
C3C C2C C7C 119.9(5)
C2C C3C H3C 119.9
C4C C3C C2C 120.3(5)
C4C C3C H3C 119.9
C3C C4C H4C 119.3
C5C C4C C3C 121.4(5)
C5C C4C H4C 119.3
C4C C5C H5C 120.6
C4C C5C C6C 118.8(5)
C6C C5C H5C 120.6
C5C C6C H6C 118.9
C7C C6C C5C 122.2(5)
C7C C6C H6C 118.9
C2C C7C C8C 118.6(4)
C6C C7C C2C 117.5(5)
C6C C7C C8C 123.9(5)
C7C C8C H8C 115.9
C9C C8C C7C 128.2(5)
C9C C8C H8C 115.9
C8C C9C H9C 120.2
C8C C9C C10C 119.5(5)
C10C C9C H9C 120.2
O2C C10C C9C 121.6(4)
O2C C10C C11C 117.8(4)
C9C C10C C11C 120.6(4)
C10C C11C S1C 113.6(3)
C12C C11C S1C 110.2(4)
C12C C11C C10C 136.1(5)
C11C C12C Br1C 127.4(4)
C11C C12C C13C 113.0(5)
C13C C12C Br1C 119.6(4)
C12C C13C H13C 123.9
C14C C13C C12C 112.3(5)
C14C C13C H13C 123.9
S1C C14C H14C 123.9
C13C C14C S1C 112.2(4)
C13C C14C H14C 123.9
C14D S1D C11D 92.0(3)
C2D O1D C1D 119.1(4)
O1D C1D H1DA 109.5
O1D C1D H1DB 109.5
O1D C1D H1DC 109.5
H1DA C1D H1DB 109.5
H1DA C1D H1DC 109.5
H1DB C1D H1DC 109.5
O1D C2D C3D 123.7(5)
O1D C2D C7D 115.7(4)
C3D C2D C7D 120.6(5)
C2D C3D H3D 120.6
C4D C3D C2D 118.8(5)
C4D C3D H3D 120.6
C3D C4D H4D 119.4
C3D C4D C5D 121.2(5)
C5D C4D H4D 119.4
C4D C5D H5D 120.0
C6D C5D C4D 120.0(5)
C6D C5D H5D 120.0
C5D C6D H6D 119.6
C5D C6D C7D 120.7(5)
C7D C6D H6D 119.6
C2D C7D C8D 118.8(4)
C6D C7D C2D 118.5(4)
C6D C7D C8D 122.7(5)
C7D C8D H8D 115.7
C9D C8D C7D 128.6(5)
C9D C8D H8D 115.7
C8D C9D H9D 120.1
C8D C9D C10D 119.8(4)
C10D C9D H9D 120.1
O2D C10D C9D 122.1(4)
O2D C10D C11D 117.5(4)
C9D C10D C11D 120.3(4)
C10D C11D S1D 113.3(3)
C12D C11D S1D 109.7(4)
C12D C11D C10D 137.0(5)
C11D C12D Br1D 127.0(4)
C11D C12D C13D 113.9(5)
C13D C12D Br1D 119.0(4)
C12D C13D H13D 124.3
C14D C13D C12D 111.4(5)
C14D C13D H13D 124.3
S1D C14D H14D 123.5
C13D C14D S1D 113.0(4)
C13D C14D H14D 123.5
C14A S1A C11A 91.3(3)
C2A O1A C1A 119.2(4)
O1A C1A H1AA 109.5
O1A C1A H1AB 109.5
O1A C1A H1AC 109.5
H1AA C1A H1AB 109.5
H1AA C1A H1AC 109.5
H1AB C1A H1AC 109.5
O1A C2A C3A 124.4(5)
O1A C2A C7A 116.0(4)
C3A C2A C7A 119.7(5)
C2A C3A H3A 119.9
C4A C3A C2A 120.1(5)
C4A C3A H3A 119.9
C3A C4A H4A 119.5
C3A C4A C5A 121.0(5)
C5A C4A H4A 119.5
C4A C5A H5A 120.6
C6A C5A C4A 118.8(5)
C6A C5A H5A 120.6
C5A C6A H6A 119.2
C5A C6A C7A 121.5(5)
C7A C6A H6A 119.2
C2A C7A C8A 118.0(4)
C6A C7A C2A 118.9(4)
C6A C7A C8A 123.1(5)
C7A C8A H8A 116.4
C9A C8A C7A 127.2(5)
C9A C8A H8A 116.4
C8A C9A H9A 120.6
C8A C9A C10A 118.7(4)
C10A C9A H9A 120.6
O2A C10A C9A 121.6(4)
O2A C10A C11A 117.6(4)
C9A C10A C11A 120.8(4)
C10A C11A S1A 113.7(3)
C12A C11A S1A 109.4(4)
C12A C11A C10A 136.9(4)
C11A C12A Br1A 126.4(4)
C11A C12A C13A 114.8(5)
C13A C12A Br1A 118.8(4)
C12A C13A H13A 124.5
C14A C13A C12A 111.1(5)
C14A C13A H13A 124.5
S1A C14A H14A 123.2
C13A C14A S1A 113.5(4)
C13A C14A H14A 123.2
C14B S1B C11B 92.8(3)
C2B O1B C1B 119.4(4)
O1B C1B H1BA 109.5
O1B C1B H1BB 109.5
O1B C1B H1BC 109.5
H1BA C1B H1BB 109.5
H1BA C1B H1BC 109.5
H1BB C1B H1BC 109.5
O1B C2B C3B 124.8(5)
O1B C2B C7B 115.1(4)
C3B C2B C7B 120.1(5)
C2B C3B H3B 119.9
C4B C3B C2B 120.3(5)
C4B C3B H3B 119.9
C3B C4B H4B 119.4
C3B C4B C5B 121.2(5)
C5B C4B H4B 119.4
C4B C5B H5B 120.5
C6B C5B C4B 118.9(6)
C6B C5B H5B 120.6
C5B C6B H6B 119.2
C5B C6B C7B 121.6(5)
C7B C6B H6B 119.2
C2B C7B C8B 119.2(5)
C6B C7B C2B 117.9(5)
C6B C7B C8B 122.9(5)
C7B C8B H8B 115.7
C9B C8B C7B 128.6(5)
C9B C8B H8B 115.7
C8B C9B H9B 120.2
C8B C9B C10B 119.6(4)
C10B C9B H9B 120.2
O2B C10B C9B 121.9(5)
O2B C10B C11B 118.1(4)
C9B C10B C11B 120.0(4)
C10B C11B S1B 113.0(4)
C12B C11B S1B 109.7(4)
C12B C11B C10B 137.3(5)
C11B C12B Br1B 127.1(4)
C11B C12B C13B 114.3(5)
C13B C12B Br1B 118.6(4)
C12B C13B H13B 124.5
C14B C13B C12B 111.0(5)
C14B C13B H13B 124.5
S1B C14B H14B 123.9
C13B C14B S1B 112.2(4)
C13B C14B H14B 123.9

loop_
_geom_bond_atom_site_label_1
_geom_bond_atom_site_label_2
_geom_bond_distance
Br1C C12C 1.880(5)
S1C C11C 1.721(5)
S1C C14C 1.710(5)
O1C C1C 1.431(6)
O1C C2C 1.348(6)
O2C C10C 1.223(6)
C1C H1CA 0.9800
C1C H1CB 0.9800
C1C H1CC 0.9800
C2C C3C 1.393(7)
C2C C7C 1.418(6)
C3C H3C 0.9500
C3C C4C 1.371(7)
C4C H4C 0.9500
C4C C5C 1.364(8)
C5C H5C 0.9500
C5C C6C 1.395(7)
C6C H6C 0.9500
C6C C7C 1.384(7)
C7C C8C 1.460(6)
C8C H8C 0.9500
C8C C9C 1.337(6)
C9C H9C 0.9500
C9C C10C 1.466(6)
C10C C11C 1.487(6)
C11C C12C 1.379(7)
C12C C13C 1.425(7)
C13C H13C 0.9500
C13C C14C 1.351(8)
C14C H14C 0.9500
Br1D C12D 1.886(5)
S1D C11D 1.728(5)
S1D C14D 1.701(5)
O1D C1D 1.433(5)
O1D C2D 1.360(6)
O2D C10D 1.208(6)
C1D H1DA 0.9800
C1D H1DB 0.9800
C1D H1DC 0.9800
C2D C3D 1.400(6)
C2D C7D 1.420(6)
C3D H3D 0.9500
C3D C4D 1.385(8)
C4D H4D 0.9500
C4D C5D 1.395(7)
C5D H5D 0.9500
C5D C6D 1.378(7)
C6D H6D 0.9500
C6D C7D 1.401(7)
C7D C8D 1.458(6)
C8D H8D 0.9500
C8D C9D 1.319(6)
C9D H9D 0.9500
C9D C10D 1.479(6)
C10D C11D 1.484(6)
C11D C12D 1.372(7)
C12D C13D 1.419(7)
C13D H13D 0.9500
C13D C14D 1.349(8)
C14D H14D 0.9500
Br1A C12A 1.905(5)
S1A C11A 1.722(4)
S1A C14A 1.705(5)
O1A C1A 1.430(6)
O1A C2A 1.334(6)
O2A C10A 1.226(6)
C1A H1AA 0.9800
C1A H1AB 0.9800
C1A H1AC 0.9800
C2A C3A 1.395(6)
C2A C7A 1.420(6)
C3A H3A 0.9500
C3A C4A 1.386(8)
C4A H4A 0.9500
C4A C5A 1.399(8)
C5A H5A 0.9500
C5A C6A 1.391(7)
C6A H6A 0.9500
C6A C7A 1.392(7)
C7A C8A 1.472(6)
C8A H8A 0.9500
C8A C9A 1.336(6)
C9A H9A 0.9500
C9A C10A 1.466(6)
C10A C11A 1.490(6)
C11A C12A 1.363(7)
C12A C13A 1.401(7)
C13A H13A 0.9500
C13A C14A 1.329(8)
C14A H14A 0.9500
Br1B C12B 1.875(5)
S1B C11B 1.742(5)
S1B C14B 1.696(6)
O1B C1B 1.439(6)
O1B C2B 1.353(6)
O2B C10B 1.221(6)
C1B H1BA 0.9800
C1B H1BB 0.9800
C1B H1BC 0.9800
C2B C3B 1.392(6)
C2B C7B 1.414(6)
C3B H3B 0.9500
C3B C4B 1.367(8)
C4B H4B 0.9500
C4B C5B 1.388(8)
C5B H5B 0.9500
C5B C6B 1.387(7)
C6B H6B 0.9500
C6B C7B 1.400(7)
C7B C8B 1.449(6)
C8B H8B 0.9500
C8B C9B 1.325(6)
C9B H9B 0.9500
C9B C10B 1.477(6)
C10B C11B 1.478(6)
C11B C12B 1.368(7)
C12B C13B 1.429(7)
C13B H13B 0.9500
C13B C14B 1.387(8)
C14B H14B 0.9500

loop_
_geom_hbond_atom_site_label_D
_geom_hbond_atom_site_label_H
_geom_hbond_atom_site_label_A
_geom_hbond_distance_DH
_geom_hbond_distance_HA
_geom_hbond_distance_DA
_geom_hbond_angle_DHA
C9C H9C Br1C 0.95 2.68 3.401(5) 132.7
C9D H9D Br1D 0.95 2.69 3.405(4) 132.7
C9A H9A Br1A 0.95 2.69 3.398(5) 131.8
C9B H9B Br1B 0.95 2.68 3.401(5) 132.9

loop_
_geom_torsion_atom_site_label_1
_geom_torsion_atom_site_label_2
_geom_torsion_atom_site_label_3
_geom_torsion_atom_site_label_4
_geom_torsion
Br1C C12C C13C C14C -179.2(4)
S1C C11C C12C Br1C 178.8(3)
S1C C11C C12C C13C -0.3(6)
O1C C2C C3C C4C 179.4(5)
O1C C2C C7C C6C -179.2(5)
O1C C2C C7C C8C 1.0(7)
O2C C10C C11C S1C -2.3(6)
O2C C10C C11C C12C 174.3(5)
C1C O1C C2C C3C -1.7(8)
C1C O1C C2C C7C 177.2(4)
C2C C3C C4C C5C -1.3(9)
C2C C7C C8C C9C -178.1(5)
C3C C2C C7C C6C -0.2(7)
C3C C2C C7C C8C 179.9(4)
C3C C4C C5C C6C 1.6(9)
C4C C5C C6C C7C -1.3(9)
C5C C6C C7C C2C 0.6(8)
C5C C6C C7C C8C -179.5(5)
C6C C7C C8C C9C 2.1(9)
C7C C2C C3C C4C 0.5(8)
C7C C8C C9C C10C 177.3(4)
C8C C9C C10C O2C -7.8(8)
C8C C9C C10C C11C 172.9(4)
C9C C10C C11C S1C 177.0(4)
C9C C10C C11C C12C -6.4(8)
C10C C11C C12C Br1C 2.1(9)
C10C C11C C12C C13C -176.9(5)
C11C S1C C14C C13C -0.5(5)
C11C C12C C13C C14C -0.1(7)
C12C C13C C14C S1C 0.4(6)
C14C S1C C11C C10C 177.9(3)
C14C S1C C11C C12C 0.5(4)
Br1D C12D C13D C14D -177.7(4)
S1D C11D C12D Br1D 178.3(3)
S1D C11D C12D C13D 2.3(5)
O1D C2D C3D C4D -178.4(5)
O1D C2D C7D C6D -179.6(5)
O1D C2D C7D C8D -0.1(7)
O2D C10D C11D S1D -3.4(6)
O2D C10D C11D C12D 176.5(5)
C1D O1D C2D C3D -2.2(8)
C1D O1D C2D C7D 178.0(4)
C2D C3D C4D C5D -3.9(9)
C2D C7D C8D C9D -177.0(5)
C3D C2D C7D C6D 0.6(7)
C3D C2D C7D C8D -179.9(5)
C3D C4D C5D C6D 4.5(9)
C4D C5D C6D C7D -2.5(9)
C5D C6D C7D C2D -0.1(8)
C5D C6D C7D C8D -179.6(5)
C6D C7D C8D C9D 2.5(9)
C7D C2D C3D C4D 1.3(8)
C7D C8D C9D C10D 176.3(4)
C8D C9D C10D O2D -7.7(8)
C8D C9D C10D C11D 171.6(4)
C9D C10D C11D S1D 177.2(3)
C9D C10D C11D C12D -2.9(8)
C10D C11D C12D Br1D -1.6(8)
C10D C11D C12D C13D -177.6(5)
C11D S1D C14D C13D 1.4(5)
C11D C12D C13D C14D -1.3(7)
C12D C13D C14D S1D -0.3(7)
C14D S1D C11D C10D 177.8(4)
C14D S1D C11D C12D -2.1(4)
Br1A C12A C13A C14A -179.2(4)
S1A C11A C12A Br1A 178.5(3)
S1A C11A C12A C13A -0.3(6)
O1A C2A C3A C4A 179.9(5)
O1A C2A C7A C6A -179.4(5)
O1A C2A C7A C8A 0.1(6)
O2A C10A C11A S1A -2.4(6)
O2A C10A C11A C12A 174.3(5)
C1A O1A C2A C3A -3.4(7)
C1A O1A C2A C7A 177.4(4)
C2A C3A C4A C5A -0.5(9)
C2A C7A C8A C9A -176.5(4)
C3A C2A C7A C6A 1.3(7)
C3A C2A C7A C8A -179.2(4)
C3A C4A C5A C6A 1.4(9)
C4A C5A C6A C7A -0.9(9)
C5A C6A C7A C2A -0.4(8)
C5A C6A C7A C8A -179.9(5)
C6A C7A C8A C9A 3.0(8)
C7A C2A C3A C4A -0.9(8)
C7A C8A C9A C10A 176.8(4)
C8A C9A C10A O2A -8.6(7)
C8A C9A C10A C11A 171.6(4)
C9A C10A C11A S1A 177.4(3)
C9A C10A C11A C12A -5.9(8)
C10A C11A C12A Br1A 1.7(9)
C10A C11A C12A C13A -177.0(5)
C11A S1A C14A C13A -0.8(5)
C11A C12A C13A C14A -0.4(7)
C12A C13A C14A S1A 0.8(7)
C14A S1A C11A C10A 178.2(4)
C14A S1A C11A C12A 0.6(4)
Br1B C12B C13B C14B -178.6(4)
S1B C11B C12B Br1B 179.0(3)
S1B C11B C12B C13B 0.0(5)
O1B C2B C3B C4B 178.9(5)
O1B C2B C7B C6B -179.0(4)
O1B C2B C7B C8B 0.6(7)
O2B C10B C11B S1B -1.9(6)
O2B C10B C11B C12B 175.8(5)
C1B O1B C2B C3B -1.4(7)
C1B O1B C2B C7B 178.4(4)
C2B C3B C4B C5B 1.0(9)
C2B C7B C8B C9B -178.6(5)
C3B C2B C7B C6B 0.9(7)
C3B C2B C7B C8B -179.6(4)
C3B C4B C5B C6B -1.1(9)
C4B C5B C6B C7B 1.0(9)
C5B C6B C7B C2B -0.9(8)
C5B C6B C7B C8B 179.5(5)
C6B C7B C8B C9B 0.9(8)
C7B C2B C3B C4B -0.9(8)
C7B C8B C9B C10B 177.1(4)
C8B C9B C10B O2B -7.7(7)
C8B C9B C10B C11B 173.6(4)
C9B C10B C11B S1B 176.9(3)
C9B C10B C11B C12B -5.4(9)
C10B C11B C12B Br1B 1.2(9)
C10B C11B C12B C13B -177.8(5)
C11B S1B C14B C13B 0.7(5)
C11B C12B C13B C14B 0.5(7)
C12B C13B C14B S1B -0.8(6)
C14B S1B C11B C10B 178.0(4)
C14B S1B C11B C12B -0.4(4)

_cod_database_fobs_code 2240958
